data_7056318
loop_
_publ_author_name
'Shopov, Dimitar Yavorov'
'Sharninghausen, Liam'
'Sinha, Shashi Bhushan'
'Borowski, Julia'
'Mercado, Brandon'
'Brudvig, Gary'
'Crabtree, Robert H.'

_publ_section_title
;
 Synthesis of Pyridine-Alkoxide Ligands for Formation of Polynuclear
 Complexes
;
_journal_name_full 'New J. Chem.'
_journal_paper_doi 10.1039/C7NJ01845B
_journal_year 2017
_chemical_formula_moiety 'C30 H32 Cu2 N4 O4, 4(H2 O)'
_chemical_formula_sum 'C30 H40 Cu2 N4 O8'
_chemical_formula_weight 711.74
_space_group_crystal_system monoclinic
_space_group_IT_number 14
_space_group_name_Hall '-P 2yn'
_space_group_name_H-M_alt 'P 1 21/n 1'
_symmetry_space_group_name_Hall '-P 2yn'
_symmetry_space_group_name_H-M 'P 1 21/n 1'
_atom_sites_solution_hydrogens mixed
_atom_sites_solution_primary SHELXT
_atom_sites_solution_secondary difmap
_audit_creation_method SHELXL-2014/7
_audit_update_record
;
2017-03-18 deposited with the CCDC.
2017-06-12 downloaded from the CCDC.
;
_cell_angle_alpha 90
_cell_angle_beta 96.938(7)
_cell_angle_gamma 90
_cell_formula_units_Z 2
_cell_length_a 10.1205(6)
_cell_length_b 12.7849(8)
_cell_length_c 11.5863(8)
_cell_measurement_temperature 93(2)
_cell_volume 1488.17(17)
_computing_cell_refinement 'CrystalClear-SM Expert 2.0 r15 (Rigaku, 2011)'
_computing_data_collection 'CrystalClear-SM Expert 2.0 r15 (Rigaku, 2011)'
_computing_data_reduction 'CrystalClear-SM Expert 2.0 r15 (Rigaku, 2011)'
_computing_molecular_graphics
; 
 'Rigaku SCX Mini, Rigaku Mercury275R CCD' 
;
_computing_publication_material 'CIFTAB-2013/2 (Sheldrick, 2014)'
_computing_structure_refinement 'SHELXL-2014/7 (Sheldrick, 2014)'
_computing_structure_solution 'SHELXT-2014/5 (Sheldrick, 2014)'
_diffrn_ambient_temperature 93(2)
_diffrn_detector_area_resol_mean 6.8
_diffrn_measured_fraction_theta_full 0.998
_diffrn_measured_fraction_theta_max 0.998
_diffrn_measurement_device_type 'Rigaku Mercury275R CCD'
_diffrn_measurement_method \w
_diffrn_radiation_type MoK\a
_diffrn_radiation_wavelength 0.71075
_diffrn_reflns_av_R_equivalents 0.0383
_diffrn_reflns_av_unetI/netI 0.0207
_diffrn_reflns_Laue_measured_fraction_full 0.998
_diffrn_reflns_Laue_measured_fraction_max 0.998
_diffrn_reflns_limit_h_max 13
_diffrn_reflns_limit_h_min -13
_diffrn_reflns_limit_k_max 16
_diffrn_reflns_limit_k_min -16
_diffrn_reflns_limit_l_max 15
_diffrn_reflns_limit_l_min -15
_diffrn_reflns_number 25325
_diffrn_reflns_point_group_measured_fraction_full 0.998
_diffrn_reflns_point_group_measured_fraction_max 0.998
_diffrn_reflns_theta_full 25.242
_diffrn_reflns_theta_max 27.484
_diffrn_reflns_theta_min 3.187
_exptl_absorpt_coefficient_mu 1.488
_exptl_absorpt_correction_type multi-scan
_exptl_absorpt_process_details 'REQAB (Rigaku, 1998)'
_exptl_crystal_colour Blue
_exptl_crystal_density_diffrn 1.588
_exptl_crystal_density_method 'not measured'
_exptl_crystal_description Block
_exptl_crystal_F_000 740
_exptl_crystal_size_max 0.200
_exptl_crystal_size_mid 0.100
_exptl_crystal_size_min 0.100
_refine_diff_density_max 0.534
_refine_diff_density_min -0.753
_refine_diff_density_rms 0.084
_refine_ls_extinction_method none
_refine_ls_goodness_of_fit_ref 1.164
_refine_ls_hydrogen_treatment constr
_refine_ls_matrix_type full
_refine_ls_number_parameters 207
_refine_ls_number_reflns 3407
_refine_ls_number_restraints 0
_refine_ls_restrained_S_all 1.164
_refine_ls_R_factor_all 0.0389
_refine_ls_R_factor_gt 0.0352
_refine_ls_shift/su_max 0.001
_refine_ls_shift/su_mean 0.000
_refine_ls_structure_factor_coef Fsqd
_refine_ls_weighting_details 'w=1/[\s^2^(Fo^2^)+(0.0403P)^2^+2.0239P] where P=(Fo^2^+2Fc^2^)/3'
_refine_ls_weighting_scheme calc
_refine_ls_wR_factor_gt 0.0914
_refine_ls_wR_factor_ref 0.0932
_reflns_Friedel_coverage 0.000
_reflns_number_gt 3182
_reflns_number_total 3407
_reflns_threshold_expression 'I > 2\s(I)'
_cod_data_source_file c7nj01845b2.cif
_cod_data_source_block mini_167B1
_cod_database_code 7056318
_shelx_shelxl_version_number 2014/7
_shelx_space_group_comment
; 
The symmetry employed for this shelxl refinement is uniquely defined 
by the following loop, which should always be used as a source of 
symmetry information in preference to the above space-group names. 
They are only intended as comments. 
;
_shelx_estimated_absorpt_t_min 0.755
_shelx_estimated_absorpt_t_max 0.865

loop_
_space_group_symop_operation_xyz
'x, y, z'
'-x+1/2, y+1/2, -z+1/2'
'-x, -y, -z'
'x-1/2, -y-1/2, z-1/2'

loop_
_atom_site_label
_atom_site_type_symbol
_atom_site_fract_x
_atom_site_fract_y
_atom_site_fract_z
_atom_site_U_iso_or_equiv
_atom_site_adp_type
_atom_site_occupancy
_atom_site_site_symmetry_order
_atom_site_calc_flag
_atom_site_refinement_flags_posn
_atom_site_refinement_flags_adp
Cu1 Cu 0.87111(3) 0.46942(2) 0.43791(2) 0.01300(10) Uani 1 1 d . .
O1 O 0.71112(15) 0.43750(13) 0.50586(14) 0.0173(3) Uani 1 1 d . .
O2 O 0.96360(15) 0.50680(13) 0.62449(14) 0.0146(3) Uani 1 1 d . .
N1 N 0.89006(18) 0.31236(15) 0.43830(16) 0.0143(4) Uani 1 1 d . .
N2 N 1.16014(18) 0.38103(15) 0.60922(17) 0.0147(4) Uani 1 1 d . .
C1 C 0.9634(2) 0.25156(19) 0.3764(2) 0.0171(5) Uani 1 1 d . .
H1 H 1.0200 0.2837 0.3271 0.021 Uiso 1 1 calc R U
C2 C 0.9592(2) 0.14352(19) 0.3821(2) 0.0195(5) Uani 1 1 d . .
H2 H 1.0102 0.1019 0.3359 0.023 Uiso 1 1 calc R U
C3 C 0.8791(2) 0.0974(2) 0.4566(2) 0.0205(5) Uani 1 1 d . .
H3 H 0.8745 0.0233 0.4623 0.025 Uiso 1 1 calc R U
C4 C 0.8059(2) 0.16026(19) 0.5229(2) 0.0184(5) Uani 1 1 d . .
H4 H 0.7521 0.1299 0.5758 0.022 Uiso 1 1 calc R U
C5 C 0.8120(2) 0.26805(18) 0.51091(19) 0.0149(4) Uani 1 1 d . .
C6 C 0.6028(2) 0.2996(2) 0.5998(2) 0.0232(5) Uani 1 1 d . .
H6A H 0.5508 0.3523 0.6360 0.035 Uiso 1 1 calc R U
H6B H 0.6190 0.2395 0.6520 0.035 Uiso 1 1 calc R U
H6C H 0.5533 0.2768 0.5261 0.035 Uiso 1 1 calc R U
C7 C 0.7365(2) 0.34712(19) 0.5765(2) 0.0170(5) Uani 1 1 d . .
C8 C 0.8186(2) 0.3740(2) 0.6951(2) 0.0182(5) Uani 1 1 d . .
H8A H 0.8255 0.3092 0.7421 0.022 Uiso 1 1 calc R U
H8B H 0.7653 0.4242 0.7353 0.022 Uiso 1 1 calc R U
C9 C 0.9619(2) 0.42028(18) 0.6995(2) 0.0156(4) Uani 1 1 d . .
C10 C 1.0047(2) 0.4556(2) 0.8262(2) 0.0207(5) Uani 1 1 d . .
H10A H 1.0955 0.4836 0.8328 0.031 Uiso 1 1 calc R U
H10B H 1.0021 0.3956 0.8785 0.031 Uiso 1 1 calc R U
H10C H 0.9439 0.5100 0.8475 0.031 Uiso 1 1 calc R U
C11 C 1.2591(2) 0.31957(19) 0.5815(2) 0.0184(5) Uani 1 1 d . .
H11 H 1.3231 0.3483 0.5370 0.022 Uiso 1 1 calc R U
C12 C 1.2713(2) 0.21602(19) 0.6155(2) 0.0213(5) Uani 1 1 d . .
H12 H 1.3415 0.1737 0.5938 0.026 Uiso 1 1 calc R U
C13 C 1.1783(2) 0.17555(19) 0.6823(2) 0.0209(5) Uani 1 1 d . .
H13 H 1.1851 0.1051 0.7085 0.025 Uiso 1 1 calc R U
C14 C 1.0751(2) 0.23852(19) 0.7104(2) 0.0184(5) Uani 1 1 d . .
H14 H 1.0108 0.2116 0.7559 0.022 Uiso 1 1 calc R U
C15 C 1.0671(2) 0.34104(18) 0.67159(19) 0.0149(4) Uani 1 1 d . .
O3 O 0.7739(3) 0.6352(2) 0.7053(2) 0.0487(6) Uani 1 1 d G .
H3A H 0.8301 0.5998 0.6728 0.073 Uiso 1 1 d G U
H3B H 0.6968 0.6091 0.6885 0.073 Uiso 1 1 d G U
O4 O 0.9698(2) 0.05085(19) 0.86683(18) 0.0363(5) Uani 1 1 d G .
H4A H 1.0442 0.0645 0.9101 0.054 Uiso 1 1 d G U
H4B H 0.9166 0.0176 0.9078 0.054 Uiso 1 1 d G U

loop_
_atom_site_aniso_label
_atom_site_aniso_U_11
_atom_site_aniso_U_22
_atom_site_aniso_U_33
_atom_site_aniso_U_23
_atom_site_aniso_U_13
_atom_site_aniso_U_12
Cu1 0.01015(14) 0.01402(15) 0.01526(16) 0.00066(10) 0.00327(10) 0.00140(10)
O1 0.0116(7) 0.0206(8) 0.0203(8) -0.0001(7) 0.0040(6) 0.0022(6)
O2 0.0130(7) 0.0160(8) 0.0152(8) 0.0016(6) 0.0034(6) 0.0010(6)
N1 0.0102(8) 0.0175(9) 0.0152(9) -0.0003(7) 0.0016(7) -0.0005(7)
N2 0.0120(8) 0.0152(9) 0.0164(9) 0.0010(7) 0.0000(7) 0.0006(7)
C1 0.0152(10) 0.0195(11) 0.0173(11) 0.0006(9) 0.0049(8) 0.0009(9)
C2 0.0201(11) 0.0185(11) 0.0202(12) -0.0019(9) 0.0031(9) 0.0034(9)
C3 0.0195(11) 0.0165(11) 0.0244(12) 0.0005(9) -0.0016(9) -0.0022(9)
C4 0.0149(10) 0.0213(12) 0.0191(11) 0.0020(9) 0.0022(9) -0.0046(9)
C5 0.0097(9) 0.0198(11) 0.0149(10) -0.0007(9) 0.0007(8) -0.0019(8)
C6 0.0138(11) 0.0300(14) 0.0274(13) -0.0012(11) 0.0089(10) -0.0030(10)
C7 0.0128(10) 0.0204(11) 0.0187(11) 0.0001(9) 0.0047(8) -0.0015(9)
C8 0.0156(10) 0.0244(12) 0.0156(11) 0.0004(9) 0.0059(8) -0.0021(9)
C9 0.0153(10) 0.0172(11) 0.0146(10) -0.0004(9) 0.0032(8) 0.0000(8)
C10 0.0207(12) 0.0257(13) 0.0155(11) -0.0014(9) 0.0018(9) -0.0010(9)
C11 0.0128(10) 0.0212(12) 0.0210(12) 0.0002(9) 0.0013(9) 0.0009(9)
C12 0.0152(11) 0.0184(12) 0.0294(13) -0.0018(10) -0.0009(9) 0.0052(9)
C13 0.0193(12) 0.0150(11) 0.0264(13) 0.0015(9) -0.0056(9) 0.0001(9)
C14 0.0166(11) 0.0206(12) 0.0173(11) 0.0026(9) -0.0003(9) -0.0029(9)
C15 0.0132(10) 0.0191(11) 0.0122(10) 0.0000(8) 0.0001(8) -0.0009(8)
O3 0.0399(13) 0.0487(15) 0.0584(16) -0.0158(12) 0.0097(12) -0.0012(11)
O4 0.0287(11) 0.0525(14) 0.0281(11) 0.0049(10) 0.0051(8) -0.0212(10)

loop_
_atom_type_symbol
_atom_type_description
_atom_type_scat_dispersion_real
_atom_type_scat_dispersion_imag
_atom_type_scat_source
C C 0.0033 0.0016 'International Tables Vol C Tables 4.2.6.8 and 6.1.1.4'
H H 0.0000 0.0000 'International Tables Vol C Tables 4.2.6.8 and 6.1.1.4'
Cu Cu 0.3201 1.2651 'International Tables Vol C Tables 4.2.6.8 and 6.1.1.4'
N N 0.0061 0.0033 'International Tables Vol C Tables 4.2.6.8 and 6.1.1.4'
O O 0.0106 0.0060 'International Tables Vol C Tables 4.2.6.8 and 6.1.1.4'

loop_
_geom_angle_atom_site_label_1
_geom_angle_atom_site_label_2
_geom_angle_atom_site_label_3
_geom_angle
_geom_angle_site_symmetry_1
_geom_angle_site_symmetry_3
O2 Cu1 O1 176.12(7) 3_766 .
O2 Cu1 N2 82.10(7) 3_766 3_766
O1 Cu1 N2 101.58(7) . 3_766
O2 Cu1 N1 94.09(7) 3_766 .
O1 Cu1 N1 82.68(7) . .
N2 Cu1 N1 164.30(8) 3_766 .
O2 Cu1 O2 92.67(6) 3_766 .
O1 Cu1 O2 85.80(6) . .
N2 Cu1 O2 95.21(7) 3_766 .
N1 Cu1 O2 100.19(7) . .
O2 Cu1 Cu1 51.65(5) 3_766 3_766
O1 Cu1 Cu1 126.73(5) . 3_766
N2 Cu1 Cu1 88.91(6) 3_766 3_766
N1 Cu1 Cu1 100.71(5) . 3_766
O2 Cu1 Cu1 41.03(4) . 3_766
C7 O1 Cu1 107.77(13) . .
C9 O2 Cu1 115.60(13) . 3_766
C9 O2 Cu1 112.51(13) . .
Cu1 O2 Cu1 87.32(6) 3_766 .
C1 N1 C5 119.6(2) . .
C1 N1 Cu1 129.40(16) . .
C5 N1 Cu1 110.95(15) . .
C11 N2 C15 119.6(2) . .
C11 N2 Cu1 126.26(16) . 3_766
C15 N2 Cu1 114.13(15) . 3_766
N1 C1 C2 122.1(2) . .
N1 C1 H1 118.9 . .
C2 C1 H1 118.9 . .
C1 C2 C3 118.5(2) . .
C1 C2 H2 120.7 . .
C3 C2 H2 120.7 . .
C2 C3 C4 119.3(2) . .
C2 C3 H3 120.3 . .
C4 C3 H3 120.3 . .
C3 C4 C5 119.2(2) . .
C3 C4 H4 120.4 . .
C5 C4 H4 120.4 . .
N1 C5 C4 121.1(2) . .
N1 C5 C7 113.6(2) . .
C4 C5 C7 125.3(2) . .
C7 C6 H6A 109.5 . .
C7 C6 H6B 109.5 . .
H6A C6 H6B 109.5 . .
C7 C6 H6C 109.5 . .
H6A C6 H6C 109.5 . .
H6B C6 H6C 109.5 . .
O1 C7 C5 108.59(18) . .
O1 C7 C6 108.73(19) . .
C5 C7 C6 109.3(2) . .
O1 C7 C8 111.63(19) . .
C5 C7 C8 109.87(18) . .
C6 C7 C8 108.66(19) . .
C7 C8 C9 120.50(18) . .
C7 C8 H8A 107.2 . .
C9 C8 H8A 107.2 . .
C7 C8 H8B 107.2 . .
C9 C8 H8B 107.2 . .
H8A C8 H8B 106.8 . .
O2 C9 C15 109.16(18) . .
O2 C9 C10 109.47(19) . .
C15 C9 C10 105.71(18) . .
O2 C9 C8 110.99(18) . .
C15 C9 C8 114.15(19) . .
C10 C9 C8 107.14(18) . .
C9 C10 H10A 109.5 . .
C9 C10 H10B 109.5 . .
H10A C10 H10B 109.5 . .
C9 C10 H10C 109.5 . .
H10A C10 H10C 109.5 . .
H10B C10 H10C 109.5 . .
N2 C11 C12 122.4(2) . .
N2 C11 H11 118.8 . .
C12 C11 H11 118.8 . .
C11 C12 C13 118.1(2) . .
C11 C12 H12 120.9 . .
C13 C12 H12 120.9 . .
C14 C13 C12 119.7(2) . .
C14 C13 H13 120.2 . .
C12 C13 H13 120.2 . .
C15 C14 C13 119.2(2) . .
C15 C14 H14 120.4 . .
C13 C14 H14 120.4 . .
N2 C15 C14 120.9(2) . .
N2 C15 C9 114.1(2) . .
C14 C15 C9 124.9(2) . .
H3A O3 H3B 109.5 . .
H4A O4 H4B 109.4 . .

loop_
_geom_bond_atom_site_label_1
_geom_bond_atom_site_label_2
_geom_bond_distance
_geom_bond_site_symmetry_2
Cu1 O2 1.9250(16) 3_766
Cu1 O1 1.9276(16) .
Cu1 N2 2.0031(19) 3_766
Cu1 N1 2.017(2) .
Cu1 O2 2.2998(16) .
Cu1 Cu1 2.9294(6) 3_766
O1 C7 1.421(3) .
O2 C9 1.408(3) .
O2 Cu1 1.9250(16) 3_766
N1 C1 1.341(3) .
N1 C5 1.346(3) .
N2 C11 1.342(3) .
N2 C15 1.354(3) .
N2 Cu1 2.0031(19) 3_766
C1 C2 1.384(3) .
C1 H1 0.9500 .
C2 C3 1.386(3) .
C2 H2 0.9500 .
C3 C4 1.387(3) .
C3 H3 0.9500 .
C4 C5 1.387(3) .
C4 H4 0.9500 .
C5 C7 1.525(3) .
C6 C7 1.536(3) .
C6 H6A 0.9800 .
C6 H6B 0.9800 .
C6 H6C 0.9800 .
C7 C8 1.556(3) .
C8 C9 1.561(3) .
C8 H8A 0.9900 .
C8 H8B 0.9900 .
C9 C15 1.533(3) .
C9 C10 1.547(3) .
C10 H10A 0.9800 .
C10 H10B 0.9800 .
C10 H10C 0.9800 .
C11 C12 1.382(3) .
C11 H11 0.9500 .
C12 C13 1.389(4) .
C12 H12 0.9500 .
C13 C14 1.388(3) .
C13 H13 0.9500 .
C14 C15 1.385(3) .
C14 H14 0.9500 .
O3 H3A 0.8497 .
O3 H3B 0.8501 .
O4 H4A 0.8701 .
O4 H4B 0.8700 .

loop_
_geom_hbond_atom_site_label_D
_geom_hbond_atom_site_label_H
_geom_hbond_atom_site_label_A
_geom_hbond_distance_DH
_geom_hbond_distance_HA
_geom_hbond_distance_DA
_geom_hbond_angle_DHA
_geom_hbond_site_symmetry_A
O3 H3B O4 0.85 1.88 2.729(3) 173.3 2_656
O4 H4A O1 0.87 1.91 2.763(3) 167.7 4_666
O4 H4B O1 0.87 2.01 2.877(3) 176.8 2_646
O3 H3A O2 0.85 1.93 2.774(3) 170.0 .

loop_
_geom_torsion_atom_site_label_1
_geom_torsion_atom_site_label_2
_geom_torsion_atom_site_label_3
_geom_torsion_atom_site_label_4
_geom_torsion
_geom_torsion_site_symmetry_1
C5 N1 C1 C2 1.8(3) .
Cu1 N1 C1 C2 -176.12(17) .
N1 C1 C2 C3 -1.7(4) .
C1 C2 C3 C4 0.1(4) .
C2 C3 C4 C5 1.5(3) .
C1 N1 C5 C4 -0.1(3) .
Cu1 N1 C5 C4 178.15(17) .
C1 N1 C5 C7 179.1(2) .
Cu1 N1 C5 C7 -2.6(2) .
C3 C4 C5 N1 -1.5(3) .
C3 C4 C5 C7 179.3(2) .
Cu1 O1 C7 C5 -43.28(19) .
Cu1 O1 C7 C6 -162.13(15) .
Cu1 O1 C7 C8 78.00(18) .
N1 C5 C7 O1 30.2(2) .
C4 C5 C7 O1 -150.6(2) .
N1 C5 C7 C6 148.7(2) .
C4 C5 C7 C6 -32.1(3) .
N1 C5 C7 C8 -92.1(2) .
C4 C5 C7 C8 87.1(3) .
O1 C7 C8 C9 -62.2(3) .
C5 C7 C8 C9 58.4(3) .
C6 C7 C8 C9 177.9(2) .
Cu1 O2 C9 C15 -24.6(2) 3_766
Cu1 O2 C9 C15 73.56(18) .
Cu1 O2 C9 C10 90.63(18) 3_766
Cu1 O2 C9 C10 -171.18(14) .
Cu1 O2 C9 C8 -151.31(14) 3_766
Cu1 O2 C9 C8 -53.1(2) .
C7 C8 C9 O2 50.8(3) .
C7 C8 C9 C15 -73.0(3) .
C7 C8 C9 C10 170.3(2) .
C15 N2 C11 C12 -0.8(3) .
Cu1 N2 C11 C12 -178.34(18) 3_766
N2 C11 C12 C13 -1.0(4) .
C11 C12 C13 C14 1.5(4) .
C12 C13 C14 C15 -0.2(4) .
C11 N2 C15 C14 2.1(3) .
Cu1 N2 C15 C14 179.98(17) 3_766
C11 N2 C15 C9 178.6(2) .
Cu1 N2 C15 C9 -3.5(2) 3_766
C13 C14 C15 N2 -1.7(3) .
C13 C14 C15 C9 -177.8(2) .
O2 C9 C15 N2 17.7(3) .
C10 C9 C15 N2 -100.0(2) .
C8 C9 C15 N2 142.6(2) .
O2 C9 C15 C14 -165.9(2) .
C10 C9 C15 C14 76.4(3) .
C8 C9 C15 C14 -41.1(3) .
